data_7013134
loop_
_publ_author_name
'Lin, Zhi-En'
'Yao, You-Wei'
'Zhang, Jie'
'Yang, Guo-Yu'

_publ_section_title
;
 Isolation of a monomeric hybrid zinc phosphate and its one-dimensional
 relative
;
_journal_issue 16
_journal_name_full 'Dalton Transactions'
_journal_page_first 3160
_journal_paper_doi 10.1039/b304778d
_journal_year 2003
_chemical_formula_sum 'C24 H22 N4 O12.5 P3 Zn2'
_chemical_formula_weight 790.11
_chemical_name_systematic
;
?
;
_space_group_IT_number 2
_symmetry_cell_setting triclinic
_symmetry_space_group_name_Hall '-P 1'
_symmetry_space_group_name_H-M 'P -1'
_atom_sites_solution_hydrogens geom
_atom_sites_solution_primary direct
_atom_sites_solution_secondary difmap
_audit_creation_method SHELXL-97
_cell_angle_alpha 65.057(2)
_cell_angle_beta 74.625(2)
_cell_angle_gamma 71.593(2)
_cell_formula_units_Z 2
_cell_length_a 10.3179(2)
_cell_length_b 12.4168(2)
_cell_length_c 12.9696(2)
_cell_measurement_reflns_used 62
_cell_measurement_temperature 293(2)
_cell_measurement_theta_max 25.15
_cell_measurement_theta_min 1.75
_cell_volume 1412.62(5)
_computing_structure_refinement 'SHELXL-97 (Sheldrick, 1997)'
_computing_structure_solution 'SHELXS-97 (Sheldrick, 1990)'
_diffrn_ambient_temperature 293(2)
_diffrn_measured_fraction_theta_full 0.962
_diffrn_measured_fraction_theta_max 0.962
_diffrn_measurement_device_type 'Siemens SMART CCD'
_diffrn_measurement_method 'phi and omega scans'
_diffrn_radiation_monochromator graphite
_diffrn_radiation_source 'fine-focus sealed tube'
_diffrn_radiation_type MoK\a
_diffrn_radiation_wavelength 0.71073
_diffrn_reflns_av_R_equivalents 0.0282
_diffrn_reflns_av_sigmaI/netI 0.0554
_diffrn_reflns_limit_h_max 12
_diffrn_reflns_limit_h_min -8
_diffrn_reflns_limit_k_max 14
_diffrn_reflns_limit_k_min -14
_diffrn_reflns_limit_l_max 15
_diffrn_reflns_limit_l_min -14
_diffrn_reflns_number 7199
_diffrn_reflns_theta_full 25.15
_diffrn_reflns_theta_max 25.15
_diffrn_reflns_theta_min 1.75
_diffrn_standards_decay_% 0
_exptl_absorpt_coefficient_mu 1.943
_exptl_absorpt_correction_T_max 1.0000
_exptl_absorpt_correction_T_min 0.6794
_exptl_absorpt_correction_type empirical
_exptl_absorpt_process_details 'SADABS (Sheldrick, 1996)'
_exptl_crystal_colour colorless
_exptl_crystal_density_diffrn 1.858
_exptl_crystal_density_method 'not measured'
_exptl_crystal_description rod
_exptl_crystal_F_000 798
_exptl_crystal_size_max 0.52
_exptl_crystal_size_mid 0.12
_exptl_crystal_size_min 0.10
_refine_diff_density_max 1.080
_refine_diff_density_min -0.667
_refine_diff_density_rms 0.105
_refine_ls_extinction_method none
_refine_ls_goodness_of_fit_ref 0.999
_refine_ls_hydrogen_treatment mixed
_refine_ls_matrix_type full
_refine_ls_number_parameters 491
_refine_ls_number_reflns 4868
_refine_ls_number_restraints 0
_refine_ls_restrained_S_all 0.999
_refine_ls_R_factor_gt 0.0454
_refine_ls_shift/su_max 0.000
_refine_ls_shift/su_mean 0.000
_refine_ls_structure_factor_coef Fsqd
_refine_ls_weighting_details 'calc w=1/[\s^2^(Fo^2^)+(0.0701P)^2^+1.8501P] where P=(Fo^2^+2Fc^2^)/3'
_refine_ls_weighting_scheme calc
_refine_ls_wR_factor_gt 0.1100
_refine_ls_wR_factor_ref 0.1272
_reflns_number_gt 3555
_reflns_number_total 4868
_reflns_threshold_expression >2sigma(I)
_cod_data_source_file b304778d.txt
_cod_data_source_block znpphen
_cod_original_cell_volume 1412.62(4)
_cod_original_sg_symbol_H-M P-1
_cod_original_formula_sum 'C24 H22 N4 O12.50 P3 Zn2'
_cod_database_code 7013134
_refine_ls_r_factor_ref 0.0720

loop_
_symmetry_equiv_pos_as_xyz
'x, y, z'
'-x, -y, -z'

loop_
_atom_site_label
_atom_site_type_symbol
_atom_site_fract_x
_atom_site_fract_y
_atom_site_fract_z
_atom_site_U_iso_or_equiv
_atom_site_adp_type
_atom_site_occupancy
_atom_site_symmetry_multiplicity
_atom_site_calc_flag
_atom_site_refinement_flags
_atom_site_disorder_assembly
_atom_site_disorder_group
Zn1 Zn 0.38843(6) 0.19549(5) 0.48919(5) 0.02555(18) Uani 1 1 d . . .
Zn2 Zn 0.70594(6) 0.32608(5) 0.05994(5) 0.02722(18) Uani 1 1 d . . .
P1 P 0.68691(13) 0.22179(12) 0.32450(11) 0.0265(3) Uani 1 1 d . . .
P2 P 0.37461(13) 0.40029(12) 0.13420(12) 0.0272(3) Uani 1 1 d . . .
P3 P 0.40362(14) 0.02527(12) 0.34900(11) 0.0268(3) Uani 1 1 d . . .
O1 O 0.7378(3) 0.3110(3) 0.2112(3) 0.0300(8) Uani 1 1 d . . .
O2 O 0.5355(3) 0.2675(3) 0.3689(3) 0.0300(8) Uani 1 1 d . . .
O3 O 0.5017(3) 0.3045(3) 0.1164(3) 0.0317(8) Uani 1 1 d . . .
O4 O 0.3240(4) 0.5004(3) 0.0297(3) 0.0392(9) Uani 1 1 d . . .
O5 O 0.5429(4) -0.0380(3) 0.3941(3) 0.0306(8) Uani 1 1 d . . .
O6 O 0.3376(4) 0.1390(3) 0.3794(3) 0.0305(8) Uani 1 1 d . . .
O7 O 0.7768(4) 0.1981(4) 0.4144(4) 0.0426(10) Uani 1 1 d . . .
O8 O 0.7114(4) 0.1002(4) 0.3088(4) 0.0464(11) Uani 1 1 d . . .
O9 O 0.4005(4) 0.4585(4) 0.2116(4) 0.0403(10) Uani 1 1 d . . .
O10 O 0.2526(4) 0.3362(3) 0.2026(3) 0.0363(9) Uani 1 1 d . . .
H1 H 0.2791 0.2751 0.2573 0.054 Uiso 1 1 calc R . .
O11 O 0.4391(4) 0.0718(3) 0.2123(3) 0.0361(9) Uani 1 1 d . . .
O12 O 0.3115(4) -0.0607(3) 0.3853(3) 0.0358(9) Uani 1 1 d . . .
N1 N 0.1750(4) 0.2662(4) 0.5336(4) 0.0314(10) Uani 1 1 d . . .
N2 N 0.3859(4) 0.3122(4) 0.5782(4) 0.0309(10) Uani 1 1 d . . .
N3 N 0.7310(4) 0.2209(4) -0.0407(4) 0.0318(10) Uani 1 1 d . . .
N4 N 0.9293(5) 0.2728(4) 0.0147(4) 0.0359(11) Uani 1 1 d . . .
C1 C 0.0708(6) 0.2399(6) 0.5130(6) 0.0466(16) Uani 1 1 d . . .
C2 C -0.0658(6) 0.2878(7) 0.5499(6) 0.0533(18) Uani 1 1 d . . .
C3 C -0.0985(7) 0.3595(7) 0.6114(6) 0.0541(19) Uani 1 1 d . . .
C4 C 0.0084(6) 0.3880(5) 0.6380(5) 0.0421(15) Uani 1 1 d . . .
C5 C -0.0129(8) 0.4624(6) 0.7023(6) 0.0538(19) Uani 1 1 d . . .
C6 C 0.0918(8) 0.4861(6) 0.7248(6) 0.0518(17) Uani 1 1 d . . .
C7 C 0.2325(6) 0.4359(5) 0.6846(5) 0.0405(14) Uani 1 1 d . . .
C8 C 0.3481(7) 0.4538(6) 0.7073(6) 0.0506(17) Uani 1 1 d . . .
C9 C 0.4755(8) 0.4019(6) 0.6656(7) 0.0526(18) Uani 1 1 d . . .
C10 C 0.4930(7) 0.3323(6) 0.6007(6) 0.0467(16) Uani 1 1 d . . .
C11 C 0.2581(5) 0.3629(5) 0.6194(5) 0.0309(12) Uani 1 1 d . . .
C12 C 0.1441(5) 0.3381(5) 0.5955(4) 0.0313(12) Uani 1 1 d . . .
C13 C 0.6312(7) 0.1956(6) -0.0674(6) 0.0447(15) Uani 1 1 d . . .
C14 C 0.6598(8) 0.1249(7) -0.1336(7) 0.0574(19) Uani 1 1 d . . .
C15 C 0.7913(7) 0.0800(6) -0.1740(6) 0.0493(16) Uani 1 1 d . . .
C16 C 0.8997(6) 0.1053(5) -0.1484(5) 0.0391(14) Uani 1 1 d . . .
C17 C 1.0436(7) 0.0624(6) -0.1867(5) 0.0460(16) Uani 1 1 d . . .
C18 C 1.1423(7) 0.0884(6) -0.1599(6) 0.0463(16) Uani 1 1 d . . .
C19 C 1.1100(6) 0.1617(5) -0.0909(5) 0.0400(14) Uani 1 1 d . . .
C20 C 1.2079(8) 0.1924(8) -0.0591(7) 0.059(2) Uani 1 1 d . . .
C21 C 1.1662(7) 0.2604(8) 0.0086(7) 0.063(2) Uani 1 1 d . . .
C22 C 1.0262(7) 0.2988(7) 0.0440(6) 0.0523(17) Uani 1 1 d . . .
C23 C 0.9714(5) 0.2058(5) -0.0517(4) 0.0326(12) Uani 1 1 d . . .
C24 C 0.8637(5) 0.1769(4) -0.0811(4) 0.0289(12) Uani 1 1 d . . .
OW1 O 0.953(2) -0.0865(18) -0.3336(17) 0.171(7) Uiso 0.50 1 d P . .
H2 H 0.757(6) 0.150(5) 0.474(5) 0.027(16) Uiso 1 1 d . . .
H3 H 0.654(6) 0.064(5) 0.343(5) 0.036(18) Uiso 1 1 d . . .
H4 H 0.447(9) 0.401(8) 0.262(7) 0.10(3) Uiso 1 1 d . . .
H5 H 0.477(7) 0.138(7) 0.188(6) 0.08(2) Uiso 1 1 d . . .
H6 H 0.086(5) 0.200(5) 0.468(5) 0.031(15) Uiso 1 1 d . . .
H7 H -0.128(6) 0.267(5) 0.535(5) 0.044(18) Uiso 1 1 d . . .
H8 H -0.184(7) 0.379(6) 0.642(6) 0.06(2) Uiso 1 1 d . . .
H9 H -0.098(6) 0.491(5) 0.724(5) 0.040(17) Uiso 1 1 d . . .
H10 H 0.078(6) 0.535(5) 0.773(5) 0.044(16) Uiso 1 1 d . . .
H11 H 0.328(5) 0.503(5) 0.761(5) 0.036(15) Uiso 1 1 d . . .
H12 H 0.540(6) 0.408(5) 0.682(5) 0.036(18) Uiso 1 1 d . . .
H13 H 0.588(8) 0.295(6) 0.570(6) 0.08(2) Uiso 1 1 d . . .
H14 H 0.533(6) 0.239(5) -0.041(5) 0.043(16) Uiso 1 1 d . . .
H15 H 0.587(7) 0.119(6) -0.152(6) 0.06(2) Uiso 1 1 d . . .
H16 H 0.816(6) 0.036(5) -0.222(5) 0.048(17) Uiso 1 1 d . . .
H17 H 1.065(6) 0.015(6) -0.232(5) 0.052(19) Uiso 1 1 d . . .
H18 H 1.227(6) 0.067(5) -0.184(5) 0.039(17) Uiso 1 1 d . . .
H19 H 1.280(7) 0.186(6) -0.089(6) 0.06(2) Uiso 1 1 d . . .
H20 H 1.229(7) 0.278(6) 0.023(6) 0.07(2) Uiso 1 1 d . . .
H21 H 0.992(5) 0.349(4) 0.093(4) 0.027(13) Uiso 1 1 d . . .

loop_
_atom_site_aniso_label
_atom_site_aniso_U_11
_atom_site_aniso_U_22
_atom_site_aniso_U_33
_atom_site_aniso_U_23
_atom_site_aniso_U_13
_atom_site_aniso_U_12
Zn1 0.0264(3) 0.0264(3) 0.0246(3) -0.0123(3) -0.0025(2) -0.0042(2)
Zn2 0.0273(3) 0.0292(3) 0.0240(3) -0.0114(3) -0.0022(2) -0.0044(3)
P1 0.0279(7) 0.0301(7) 0.0235(7) -0.0110(6) -0.0028(5) -0.0085(6)
P2 0.0259(7) 0.0248(7) 0.0287(8) -0.0098(6) -0.0046(6) -0.0027(6)
P3 0.0329(7) 0.0267(7) 0.0239(7) -0.0109(6) -0.0069(6) -0.0068(6)
O1 0.0307(19) 0.038(2) 0.0220(19) -0.0100(16) -0.0020(15) -0.0116(16)
O2 0.030(2) 0.0330(19) 0.027(2) -0.0128(16) -0.0005(15) -0.0081(16)
O3 0.030(2) 0.034(2) 0.031(2) -0.0128(17) -0.0003(16) -0.0081(16)
O4 0.044(2) 0.034(2) 0.033(2) -0.0017(17) -0.0114(18) -0.0106(18)
O5 0.036(2) 0.0263(18) 0.028(2) -0.0047(16) -0.0103(16) -0.0084(16)
O6 0.033(2) 0.0333(19) 0.027(2) -0.0139(16) -0.0065(15) -0.0035(16)
O7 0.042(2) 0.055(3) 0.029(2) -0.005(2) -0.0133(19) -0.018(2)
O8 0.034(2) 0.039(2) 0.069(3) -0.030(2) 0.008(2) -0.013(2)
O9 0.049(3) 0.034(2) 0.044(3) -0.022(2) -0.019(2) 0.0016(19)
O10 0.032(2) 0.0293(19) 0.040(2) -0.0071(17) -0.0030(17) -0.0063(16)
O11 0.053(2) 0.033(2) 0.025(2) -0.0115(17) -0.0065(17) -0.0117(19)
O12 0.045(2) 0.038(2) 0.032(2) -0.0118(17) -0.0104(17) -0.0169(18)
N1 0.028(2) 0.038(3) 0.030(3) -0.014(2) -0.0043(19) -0.007(2)
N2 0.031(3) 0.028(2) 0.034(3) -0.014(2) -0.001(2) -0.007(2)
N3 0.030(2) 0.038(3) 0.029(2) -0.017(2) -0.0044(19) -0.004(2)
N4 0.031(3) 0.049(3) 0.032(3) -0.023(2) 0.002(2) -0.008(2)
C1 0.035(4) 0.062(4) 0.048(4) -0.024(4) -0.007(3) -0.011(3)
C2 0.027(3) 0.080(5) 0.059(5) -0.030(4) -0.007(3) -0.015(3)
C3 0.025(3) 0.064(4) 0.056(4) -0.016(4) 0.002(3) -0.004(3)
C4 0.026(3) 0.043(3) 0.039(3) -0.012(3) 0.001(3) 0.005(3)
C5 0.041(4) 0.049(4) 0.056(4) -0.031(3) 0.011(3) 0.010(3)
C6 0.062(5) 0.041(4) 0.046(4) -0.027(3) 0.004(3) 0.001(3)
C7 0.051(4) 0.032(3) 0.038(3) -0.019(3) 0.002(3) -0.009(3)
C8 0.072(5) 0.046(4) 0.053(4) -0.033(3) -0.007(3) -0.021(4)
C9 0.053(4) 0.055(4) 0.070(5) -0.037(4) -0.010(4) -0.018(4)
C10 0.040(4) 0.049(4) 0.063(4) -0.031(3) -0.004(3) -0.015(3)
C11 0.031(3) 0.025(3) 0.032(3) -0.012(2) 0.000(2) -0.004(2)
C12 0.031(3) 0.030(3) 0.024(3) -0.011(2) 0.002(2) -0.001(2)
C13 0.038(4) 0.053(4) 0.051(4) -0.030(3) -0.011(3) -0.004(3)
C14 0.049(4) 0.076(5) 0.067(5) -0.042(4) -0.005(4) -0.020(4)
C15 0.059(4) 0.057(4) 0.043(4) -0.030(3) -0.002(3) -0.018(3)
C16 0.047(4) 0.035(3) 0.031(3) -0.013(3) -0.002(3) -0.006(3)
C17 0.050(4) 0.039(3) 0.037(4) -0.018(3) -0.002(3) 0.007(3)
C18 0.034(4) 0.048(4) 0.043(4) -0.020(3) 0.004(3) 0.005(3)
C19 0.031(3) 0.046(3) 0.031(3) -0.009(3) -0.004(2) -0.002(3)
C20 0.033(4) 0.088(6) 0.054(5) -0.035(4) 0.001(3) -0.007(4)
C21 0.043(4) 0.107(6) 0.058(5) -0.039(5) -0.013(3) -0.026(4)
C22 0.043(4) 0.078(5) 0.053(4) -0.042(4) 0.000(3) -0.019(4)
C23 0.033(3) 0.031(3) 0.027(3) -0.010(2) -0.005(2) 0.001(2)
C24 0.035(3) 0.027(3) 0.022(3) -0.009(2) 0.001(2) -0.007(2)

loop_
_atom_type_symbol
_atom_type_description
_atom_type_scat_dispersion_real
_atom_type_scat_dispersion_imag
_atom_type_scat_source
C C 0.0033 0.0016 'International Tables Vol C Tables 4.2.6.8 and 6.1.1.4'
H H 0.0000 0.0000 'International Tables Vol C Tables 4.2.6.8 and 6.1.1.4'
N N 0.0061 0.0033 'International Tables Vol C Tables 4.2.6.8 and 6.1.1.4'
O O 0.0106 0.0060 'International Tables Vol C Tables 4.2.6.8 and 6.1.1.4'
P P 0.1023 0.0942 'International Tables Vol C Tables 4.2.6.8 and 6.1.1.4'
Zn Zn 0.2839 1.4301 'International Tables Vol C Tables 4.2.6.8 and 6.1.1.4'

loop_
_geom_angle_atom_site_label_1
_geom_angle_atom_site_label_2
_geom_angle_atom_site_label_3
_geom_angle
_geom_angle_site_symmetry_1
_geom_angle_site_symmetry_3
_geom_angle_publ_flag
O5 Zn1 O2 114.28(14) 2_656 . ?
O5 Zn1 O6 100.54(14) 2_656 . ?
O2 Zn1 O6 91.63(14) . . ?
O5 Zn1 N1 111.84(16) 2_656 . ?
O2 Zn1 N1 133.01(15) . . ?
O6 Zn1 N1 88.49(15) . . ?
O5 Zn1 N2 97.88(15) 2_656 . ?
O2 Zn1 N2 88.69(15) . . ?
O6 Zn1 N2 159.61(15) . . ?
N1 Zn1 N2 76.55(16) . . ?
O4 Zn2 O1 103.96(15) 2_665 . ?
O4 Zn2 O3 101.33(15) 2_665 . ?
O1 Zn2 O3 95.77(14) . . ?
O4 Zn2 N3 112.74(16) 2_665 . ?
O1 Zn2 N3 141.85(16) . . ?
O3 Zn2 N3 87.18(15) . . ?
O4 Zn2 N4 99.45(17) 2_665 . ?
O1 Zn2 N4 87.72(15) . . ?
O3 Zn2 N4 157.40(16) . . ?
N3 Zn2 N4 76.64(16) . . ?
O1 P1 O2 112.7(2) . . ?
O1 P1 O8 107.3(2) . . ?
O2 P1 O8 111.7(2) . . ?
O1 P1 O7 108.7(2) . . ?
O2 P1 O7 108.8(2) . . ?
O8 P1 O7 107.4(3) . . ?
O4 P2 O3 117.1(2) . . ?
O4 P2 O10 106.2(2) . . ?
O3 P2 O10 108.45(19) . . ?
O4 P2 O9 108.4(2) . . ?
O3 P2 O9 109.3(2) . . ?
O10 P2 O9 106.9(2) . . ?
O12 P3 O6 114.5(2) . . ?
O12 P3 O5 112.6(2) . . ?
O6 P3 O5 109.5(2) . . ?
O12 P3 O11 106.8(2) . . ?
O6 P3 O11 106.6(2) . . ?
O5 P3 O11 106.2(2) . . ?
P1 O1 Zn2 123.6(2) . . ?
P1 O2 Zn1 136.6(2) . . ?
P2 O3 Zn2 126.6(2) . . ?
P2 O4 Zn2 145.7(3) . 2_665 ?
P3 O5 Zn1 133.7(2) . 2_656 ?
P3 O6 Zn1 130.3(2) . . ?
P1 O7 H2 113(4) . . ?
P1 O8 H3 115(4) . . ?
P2 O9 H4 107(6) . . ?
P2 O10 H1 109.5 . . ?
P3 O11 H5 108(5) . . ?
C1 N1 C12 118.1(5) . . ?
C1 N1 Zn1 126.2(4) . . ?
C12 N1 Zn1 115.5(3) . . ?
C10 N2 C11 118.0(5) . . ?
C10 N2 Zn1 128.3(4) . . ?
C11 N2 Zn1 113.6(3) . . ?
C13 N3 C24 118.2(5) . . ?
C13 N3 Zn2 126.8(4) . . ?
C24 N3 Zn2 115.1(3) . . ?
C22 N4 C23 117.3(5) . . ?
C22 N4 Zn2 128.2(4) . . ?
C23 N4 Zn2 114.5(4) . . ?
N1 C1 C2 121.6(7) . . ?
N1 C1 H6 121(4) . . ?
C2 C1 H6 117(4) . . ?
C3 C2 C1 121.1(7) . . ?
C3 C2 H7 122(4) . . ?
C1 C2 H7 117(4) . . ?
C2 C3 C4 119.6(6) . . ?
C2 C3 H8 119(5) . . ?
C4 C3 H8 121(5) . . ?
C12 C4 C3 115.9(6) . . ?
C12 C4 C5 119.3(6) . . ?
C3 C4 C5 124.8(6) . . ?
C6 C5 C4 122.2(6) . . ?
C6 C5 H9 123(4) . . ?
C4 C5 H9 115(4) . . ?
C5 C6 C7 120.6(6) . . ?
C5 C6 H10 123(3) . . ?
C7 C6 H10 117(3) . . ?
C8 C7 C11 117.0(5) . . ?
C8 C7 C6 124.0(6) . . ?
C11 C7 C6 119.0(6) . . ?
C9 C8 C7 119.0(6) . . ?
C9 C8 H11 125(3) . . ?
C7 C8 H11 116(3) . . ?
C8 C9 C10 120.9(6) . . ?
C8 C9 H12 119(4) . . ?
C10 C9 H12 120(5) . . ?
N2 C10 C9 121.9(6) . . ?
N2 C10 H13 118(4) . . ?
C9 C10 H13 120(4) . . ?
N2 C11 C7 123.2(5) . . ?
N2 C11 C12 116.9(5) . . ?
C7 C11 C12 119.9(5) . . ?
N1 C12 C4 123.7(5) . . ?
N1 C12 C11 117.3(4) . . ?
C4 C12 C11 119.0(5) . . ?
N3 C13 C14 121.8(6) . . ?
N3 C13 H14 114(3) . . ?
C14 C13 H14 124(3) . . ?
C15 C14 C13 120.7(6) . . ?
C15 C14 H15 124(5) . . ?
C13 C14 H15 115(5) . . ?
C14 C15 C16 119.2(6) . . ?
C14 C15 H16 124(4) . . ?
C16 C15 H16 116(4) . . ?
C24 C16 C15 117.1(5) . . ?
C24 C16 C17 118.8(6) . . ?
C15 C16 C17 124.1(6) . . ?
C18 C17 C16 121.8(6) . . ?
C18 C17 H17 121(4) . . ?
C16 C17 H17 117(4) . . ?
C17 C18 C19 121.3(6) . . ?
C17 C18 H18 123(4) . . ?
C19 C18 H18 115(4) . . ?
C20 C19 C23 116.4(6) . . ?
C20 C19 C18 124.5(6) . . ?
C23 C19 C18 119.1(6) . . ?
C21 C20 C19 119.8(7) . . ?
C21 C20 H19 118(6) . . ?
C19 C20 H19 120(6) . . ?
C20 C21 C22 119.3(7) . . ?
C20 C21 H20 116(5) . . ?
C22 C21 H20 124(5) . . ?
N4 C22 C21 122.9(6) . . ?
N4 C22 H21 116(3) . . ?
C21 C22 H21 122(3) . . ?
N4 C23 C19 124.2(5) . . ?
N4 C23 C24 116.3(5) . . ?
C19 C23 C24 119.5(5) . . ?
N3 C24 C16 122.9(5) . . ?
N3 C24 C23 117.5(4) . . ?
C16 C24 C23 119.6(5) . . ?

loop_
_geom_bond_atom_site_label_1
_geom_bond_atom_site_label_2
_geom_bond_distance
_geom_bond_site_symmetry_2
_geom_bond_publ_flag
Zn1 O5 1.953(3) 2_656 ?
Zn1 O2 1.990(3) . ?
Zn1 O6 2.065(3) . ?
Zn1 N1 2.118(4) . ?
Zn1 N2 2.192(4) . ?
Zn2 O4 1.936(4) 2_665 ?
Zn2 O1 1.996(3) . ?
Zn2 O3 2.103(3) . ?
Zn2 N3 2.127(4) . ?
Zn2 N4 2.178(4) . ?
P1 O1 1.499(4) . ?
P1 O2 1.528(4) . ?
P1 O8 1.542(4) . ?
P1 O7 1.556(4) . ?
P2 O4 1.483(4) . ?
P2 O3 1.508(4) . ?
P2 O10 1.565(4) . ?
P2 O9 1.575(4) . ?
P3 O12 1.498(4) . ?
P3 O6 1.528(4) . ?
P3 O5 1.540(4) . ?
P3 O11 1.593(4) . ?
O4 Zn2 1.936(4) 2_665 ?
O5 Zn1 1.953(3) 2_656 ?
O7 H2 0.78(5) . ?
O8 H3 0.78(5) . ?
O9 H4 0.85(8) . ?
O10 H1 0.8200 . ?
O11 H5 0.92(7) . ?
N1 C1 1.334(7) . ?
N1 C12 1.354(7) . ?
N2 C10 1.332(7) . ?
N2 C11 1.344(7) . ?
N3 C13 1.328(7) . ?
N3 C24 1.354(7) . ?
N4 C22 1.325(7) . ?
N4 C23 1.342(7) . ?
C1 C2 1.386(9) . ?
C1 H6 0.87(5) . ?
C2 C3 1.345(10) . ?
C2 H7 0.86(6) . ?
C3 C4 1.418(9) . ?
C3 H8 0.87(7) . ?
C4 C12 1.407(7) . ?
C4 C5 1.423(9) . ?
C5 C6 1.334(10) . ?
C5 H9 0.85(6) . ?
C6 C7 1.438(9) . ?
C6 H10 1.00(6) . ?
C7 C8 1.403(9) . ?
C7 C11 1.409(7) . ?
C8 C9 1.348(9) . ?
C8 H11 1.05(5) . ?
C9 C10 1.386(9) . ?
C9 H12 0.78(6) . ?
C10 H13 1.00(8) . ?
C11 C12 1.441(8) . ?
C13 C14 1.390(9) . ?
C13 H14 1.03(6) . ?
C14 C15 1.348(10) . ?
C14 H15 0.88(7) . ?
C15 C16 1.402(9) . ?
C15 H16 0.94(6) . ?
C16 C24 1.402(7) . ?
C16 C17 1.437(8) . ?
C17 C18 1.325(9) . ?
C17 H17 0.94(6) . ?
C18 C19 1.440(9) . ?
C18 H18 0.84(6) . ?
C19 C20 1.390(9) . ?
C19 C23 1.400(8) . ?
C20 C21 1.366(11) . ?
C20 H19 0.74(7) . ?
C21 C22 1.387(10) . ?
C21 H20 0.83(7) . ?
C22 H21 1.00(5) . ?
C23 C24 1.449(8) . ?
